data_7156693
loop_
_publ_author_name
'Yan, Fachao'
'Liang, Hanbing'
'Ai, Bing'
'Liang, Wenjing'
'Jiao, Luyang'
'Yao, Shuzhi'
'Zhao, Pingping'
'Liu, Qing'
'Dong, Yunhui'
'Liu, Hui'

_publ_section_title
;
 Palladium-catalyzed intermolecular [4 + 2] formal cycloaddition with
 (Z)-3-iodo allylic nucleophiles and allenamides.
;
_journal_issue 10
_journal_name_full 'Organic &amp; biomolecular chemistry'
_journal_page_first 2651
_journal_page_last 2656
_journal_paper_doi 10.1039/c8ob03072c
_journal_volume 17
_journal_year 2019
_chemical_formula_sum 'C24 H27 N O3 S'
_chemical_formula_weight 409.53
_space_group_IT_number 2
_space_group_name_Hall '-P 1'
_space_group_name_H-M_alt 'P -1'
_symmetry_space_group_name_Hall '-P 1'
_symmetry_space_group_name_H-M 'P -1'
_atom_sites_solution_hydrogens geom
_atom_sites_solution_primary direct
_atom_sites_solution_secondary difmap
_audit_creation_method SHELXL-97
_audit_update_record
;
2018-04-17 deposited with the CCDC.
2019-02-11 downloaded from the CCDC.
;
_cell_angle_alpha 92.060(5)
_cell_angle_beta 111.910(5)
_cell_angle_gamma 102.119(5)
_cell_formula_units_Z 2
_cell_length_a 8.9412(15)
_cell_length_b 11.6147(19)
_cell_length_c 11.727(2)
_cell_measurement_temperature 296(2)
_cell_volume 1095.9(3)
_computing_structure_refinement 'SHELXL-97 (Sheldrick, 1997)'
_computing_structure_solution 'SHELXS-97 (Sheldrick, 1990)'
_diffrn_ambient_temperature 296(2)
_diffrn_measured_fraction_theta_full 0.990
_diffrn_measured_fraction_theta_max 0.990
_diffrn_radiation_monochromator graphite
_diffrn_radiation_source 'fine-focus sealed tube'
_diffrn_radiation_type MoK\a
_diffrn_radiation_wavelength 0.71073
_diffrn_reflns_av_R_equivalents 0.0284
_diffrn_reflns_av_sigmaI/netI 0.0551
_diffrn_reflns_limit_h_max 10
_diffrn_reflns_limit_h_min -10
_diffrn_reflns_limit_k_max 13
_diffrn_reflns_limit_k_min -13
_diffrn_reflns_limit_l_max 13
_diffrn_reflns_limit_l_min -13
_diffrn_reflns_number 8204
_diffrn_reflns_theta_full 25.01
_diffrn_reflns_theta_max 25.01
_diffrn_reflns_theta_min 2.44
_exptl_absorpt_coefficient_mu 0.172
_exptl_crystal_density_diffrn 1.241
_exptl_crystal_density_method 'not measured'
_exptl_crystal_F_000 436
_refine_diff_density_max 0.369
_refine_diff_density_min -0.254
_refine_diff_density_rms 0.040
_refine_ls_extinction_method none
_refine_ls_goodness_of_fit_ref 1.003
_refine_ls_hydrogen_treatment mixed
_refine_ls_matrix_type full
_refine_ls_number_parameters 264
_refine_ls_number_reflns 3840
_refine_ls_number_restraints 0
_refine_ls_restrained_S_all 1.003
_refine_ls_R_factor_all 0.0904
_refine_ls_R_factor_gt 0.0453
_refine_ls_shift/su_max 0.076
_refine_ls_shift/su_mean 0.001
_refine_ls_structure_factor_coef Fsqd
_refine_ls_weighting_details 'calc w=1/[\s^2^(Fo^2^)+(0.0547P)^2^+0.2406P] where P=(Fo^2^+2Fc^2^)/3'
_refine_ls_weighting_scheme calc
_refine_ls_wR_factor_gt 0.1017
_refine_ls_wR_factor_ref 0.1200
_reflns_number_gt 2442
_reflns_number_total 3840
_reflns_threshold_expression >2sigma(I)
_cod_data_source_file c8ob03072c2.cif
_cod_data_source_block mo_ww1_0m
_cod_depositor_comments 'Adding full bibliography for 7156693.cif.'
_cod_database_code 7156693

loop_
_symmetry_equiv_pos_as_xyz
'x, y, z'
'-x, -y, -z'

loop_
_atom_site_label
_atom_site_type_symbol
_atom_site_fract_x
_atom_site_fract_y
_atom_site_fract_z
_atom_site_U_iso_or_equiv
_atom_site_adp_type
_atom_site_occupancy
_atom_site_symmetry_multiplicity
_atom_site_calc_flag
_atom_site_refinement_flags
S1 S -0.00030(8) 0.12886(6) 0.70494(6) 0.0455(2) Uani 1 1 d .
O1 O 0.3623(2) 0.20171(14) 0.65547(14) 0.0472(4) Uani 1 1 d .
O2 O -0.0988(2) 0.05741(15) 0.58890(16) 0.0557(5) Uani 1 1 d .
O3 O -0.0786(2) 0.18296(16) 0.77081(17) 0.0612(5) Uani 1 1 d .
N1 N 0.1275(2) 0.23683(16) 0.67856(17) 0.0410(5) Uani 1 1 d .
C1 C 0.1526(3) 0.2956(2) 0.2005(2) 0.0542(7) Uani 1 1 d .
H1 H 0.0968 0.2169 0.1933 0.065 Uiso 1 1 calc R
C2 C 0.1203(4) 0.3538(3) 0.0969(2) 0.0657(8) Uani 1 1 d .
H2 H 0.0434 0.3142 0.0205 0.079 Uiso 1 1 calc R
C3 C 0.2014(4) 0.4701(3) 0.1062(3) 0.0629(8) Uani 1 1 d .
H3 H 0.1797 0.5095 0.0362 0.076 Uiso 1 1 calc R
C4 C 0.3137(4) 0.5275(2) 0.2182(3) 0.0642(8) Uani 1 1 d .
H4 H 0.3686 0.6065 0.2252 0.077 Uiso 1 1 calc R
C5 C 0.3459(3) 0.4685(2) 0.3210(2) 0.0570(7) Uani 1 1 d .
H5 H 0.4236 0.5084 0.3970 0.068 Uiso 1 1 calc R
C6 C 0.2661(3) 0.3521(2) 0.3145(2) 0.0384(6) Uani 1 1 d .
C7 C 0.2952(3) 0.28920(19) 0.4275(2) 0.0367(6) Uani 1 1 d .
C8 C 0.4029(3) 0.2202(2) 0.4608(2) 0.0437(6) Uani 1 1 d .
C9 C 0.5075(3) 0.1968(3) 0.3904(3) 0.0603(8) Uani 1 1 d .
H9A H 0.5153 0.1148 0.3922 0.072 Uiso 1 1 calc R
H9B H 0.4534 0.2087 0.3046 0.072 Uiso 1 1 calc R
C10 C 0.6780(4) 0.2762(3) 0.4438(3) 0.0898(11) Uani 1 1 d .
H10A H 0.6723 0.3560 0.4280 0.135 Uiso 1 1 calc R
H10B H 0.7457 0.2499 0.4061 0.135 Uiso 1 1 calc R
H10C H 0.7258 0.2737 0.5315 0.135 Uiso 1 1 calc R
C11 C 0.1944(3) 0.30175(19) 0.4999(2) 0.0365(6) Uani 1 1 d .
C12 C 0.1006(3) 0.3778(2) 0.4818(2) 0.0539(7) Uani 1 1 d .
H12A H 0.0953 0.4274 0.4206 0.065 Uiso 1 1 calc R
H12B H 0.0394 0.3821 0.5302 0.065 Uiso 1 1 calc R
C13 C 0.1967(3) 0.2108(2) 0.5890(2) 0.0386(6) Uani 1 1 d .
H13 H 0.1317 0.1336 0.5409 0.046 Uiso 1 1 calc R
C14 C 0.4314(3) 0.1599(2) 0.5751(2) 0.0502(7) Uani 1 1 d .
H14A H 0.3837 0.0754 0.5508 0.060 Uiso 1 1 calc R
H14B H 0.5500 0.1713 0.6206 0.060 Uiso 1 1 calc R
C15 C 0.2289(3) 0.3323(2) 0.7819(2) 0.0509(7) Uani 1 1 d .
H15A H 0.3364 0.3609 0.7775 0.061 Uiso 1 1 calc R
H15B H 0.2473 0.2993 0.8595 0.061 Uiso 1 1 calc R
C16 C 0.1535(4) 0.4345(3) 0.7829(2) 0.0675(8) Uani 1 1 d .
H16 H 0.0430 0.4179 0.7738 0.081 Uiso 1 1 calc R
C17 C 0.2293(6) 0.5446(3) 0.7954(3) 0.1021(13) Uani 1 1 d .
H17A H 0.3399 0.5648 0.8047 0.123 Uiso 1 1 calc R
H17B H 0.1734 0.6038 0.7950 0.123 Uiso 1 1 calc R
C18 C 0.1168(3) 0.0420(2) 0.8048(2) 0.0422(6) Uani 1 1 d .
C19 C 0.1797(3) -0.0391(2) 0.7585(2) 0.0534(7) Uani 1 1 d .
H19 H 0.1625 -0.0470 0.6750 0.064 Uiso 1 1 calc R
C20 C 0.2682(4) -0.1081(2) 0.8375(3) 0.0606(8) Uani 1 1 d .
H20 H 0.3106 -0.1623 0.8059 0.073 Uiso 1 1 calc R
C21 C 0.2962(3) -0.0997(2) 0.9616(3) 0.0580(8) Uani 1 1 d .
C22 C 0.2332(4) -0.0176(3) 1.0052(3) 0.0680(9) Uani 1 1 d .
H22 H 0.2508 -0.0096 1.0888 0.082 Uiso 1 1 calc R
C23 C 0.1442(4) 0.0533(2) 0.9283(2) 0.0586(8) Uani 1 1 d .
H23 H 0.1033 0.1083 0.9602 0.070 Uiso 1 1 calc R
C24 C 0.3886(4) -0.1770(3) 1.0470(3) 0.0876(11) Uani 1 1 d .
H24A H 0.4588 -0.1311 1.1256 0.131 Uiso 1 1 calc R
H24B H 0.4555 -0.2079 1.0117 0.131 Uiso 1 1 calc R
H24C H 0.3107 -0.2416 1.0582 0.131 Uiso 1 1 calc R

loop_
_atom_site_aniso_label
_atom_site_aniso_U_11
_atom_site_aniso_U_22
_atom_site_aniso_U_33
_atom_site_aniso_U_23
_atom_site_aniso_U_13
_atom_site_aniso_U_12
S1 0.0452(4) 0.0478(4) 0.0477(4) 0.0162(3) 0.0231(4) 0.0092(3)
O1 0.0474(11) 0.0568(10) 0.0420(10) 0.0210(8) 0.0169(9) 0.0212(9)
O2 0.0457(11) 0.0572(11) 0.0507(11) 0.0090(9) 0.0104(10) -0.0003(9)
O3 0.0656(13) 0.0702(12) 0.0717(13) 0.0242(10) 0.0465(11) 0.0270(10)
N1 0.0504(13) 0.0371(11) 0.0366(11) 0.0081(9) 0.0206(11) 0.0056(10)
C1 0.0632(19) 0.0496(16) 0.0435(17) 0.0082(13) 0.0175(16) 0.0061(14)
C2 0.079(2) 0.072(2) 0.0342(16) 0.0034(14) 0.0103(15) 0.0154(17)
C3 0.075(2) 0.073(2) 0.0451(18) 0.0260(15) 0.0268(17) 0.0178(17)
C4 0.071(2) 0.0552(17) 0.057(2) 0.0263(15) 0.0204(17) 0.0005(15)
C5 0.0590(18) 0.0515(16) 0.0419(16) 0.0126(13) 0.0066(14) -0.0019(14)
C6 0.0392(15) 0.0434(14) 0.0350(15) 0.0096(11) 0.0165(13) 0.0105(12)
C7 0.0379(14) 0.0363(13) 0.0355(13) 0.0088(11) 0.0140(12) 0.0081(11)
C8 0.0435(15) 0.0444(14) 0.0448(15) 0.0104(12) 0.0190(13) 0.0094(12)
C9 0.061(2) 0.0711(19) 0.0657(19) 0.0212(15) 0.0349(17) 0.0290(16)
C10 0.070(2) 0.121(3) 0.091(3) 0.020(2) 0.044(2) 0.025(2)
C11 0.0357(14) 0.0389(13) 0.0345(14) 0.0099(11) 0.0124(12) 0.0101(11)
C12 0.0654(19) 0.0679(18) 0.0457(16) 0.0261(14) 0.0301(15) 0.0330(15)
C13 0.0415(15) 0.0394(13) 0.0365(14) 0.0097(11) 0.0157(12) 0.0116(11)
C14 0.0502(17) 0.0533(16) 0.0571(17) 0.0214(13) 0.0250(15) 0.0233(13)
C15 0.0624(18) 0.0443(15) 0.0445(16) 0.0072(12) 0.0231(15) 0.0053(13)
C16 0.096(2) 0.060(2) 0.0505(18) 0.0044(14) 0.0298(18) 0.0254(18)
C17 0.169(4) 0.054(2) 0.080(3) 0.0099(17) 0.045(3) 0.026(2)
C18 0.0441(15) 0.0408(14) 0.0420(15) 0.0129(11) 0.0205(13) 0.0024(12)
C19 0.0686(19) 0.0457(15) 0.0472(16) 0.0139(13) 0.0249(15) 0.0108(14)
C20 0.071(2) 0.0451(16) 0.066(2) 0.0162(14) 0.0252(17) 0.0164(15)
C21 0.0520(18) 0.0500(17) 0.060(2) 0.0215(14) 0.0134(16) 0.0014(14)
C22 0.080(2) 0.076(2) 0.0454(18) 0.0257(16) 0.0257(17) 0.0104(18)
C23 0.073(2) 0.0632(18) 0.0529(18) 0.0200(14) 0.0362(16) 0.0211(16)
C24 0.084(2) 0.074(2) 0.084(2) 0.0405(19) 0.009(2) 0.0170(19)

loop_
_atom_type_symbol
_atom_type_description
_atom_type_scat_dispersion_real
_atom_type_scat_dispersion_imag
_atom_type_scat_source
C C 0.0033 0.0016 'International Tables Vol C Tables 4.2.6.8 and 6.1.1.4'
H H 0.0000 0.0000 'International Tables Vol C Tables 4.2.6.8 and 6.1.1.4'
N N 0.0061 0.0033 'International Tables Vol C Tables 4.2.6.8 and 6.1.1.4'
O O 0.0106 0.0060 'International Tables Vol C Tables 4.2.6.8 and 6.1.1.4'
S S 0.1246 0.1234 'International Tables Vol C Tables 4.2.6.8 and 6.1.1.4'

loop_
_geom_angle_atom_site_label_1
_geom_angle_atom_site_label_2
_geom_angle_atom_site_label_3
_geom_angle
O2 S1 O3 119.77(12)
O2 S1 N1 106.57(10)
O3 S1 N1 106.36(10)
O2 S1 C18 108.10(11)
O3 S1 C18 107.21(11)
N1 S1 C18 108.39(11)
C13 O1 C14 111.62(18)
C13 N1 C15 117.84(19)
C13 N1 S1 118.29(15)
C15 N1 S1 116.92(15)
C6 C1 C2 121.1(2)
C6 C1 H1 119.5
C2 C1 H1 119.5
C3 C2 C1 120.1(3)
C3 C2 H2 120.0
C1 C2 H2 120.0
C4 C3 C2 119.7(2)
C4 C3 H3 120.2
C2 C3 H3 120.2
C3 C4 C5 119.9(3)
C3 C4 H4 120.1
C5 C4 H4 120.1
C6 C5 C4 121.7(2)
C6 C5 H5 119.1
C4 C5 H5 119.1
C5 C6 C1 117.6(2)
C5 C6 C7 121.8(2)
C1 C6 C7 120.5(2)
C8 C7 C11 120.0(2)
C8 C7 C6 122.5(2)
C11 C7 C6 117.38(19)
C7 C8 C14 121.4(2)
C7 C8 C9 124.6(2)
C14 C8 C9 114.1(2)
C10 C9 C8 112.1(2)
C10 C9 H9A 109.2
C8 C9 H9A 109.2
C10 C9 H9B 109.2
C8 C9 H9B 109.2
H9A C9 H9B 107.9
C9 C10 H10A 109.5
C9 C10 H10B 109.5
H10A C10 H10B 109.5
C9 C10 H10C 109.5
H10A C10 H10C 109.5
H10B C10 H10C 109.5
C12 C11 C7 123.5(2)
C12 C11 C13 122.9(2)
C7 C11 C13 113.43(19)
C11 C12 H12A 120.0
C11 C12 H12B 120.0
H12A C12 H12B 120.0
O1 C13 N1 108.09(18)
O1 C13 C11 110.05(18)
N1 C13 C11 113.82(18)
O1 C13 H13 108.2
N1 C13 H13 108.2
C11 C13 H13 108.2
O1 C14 C8 114.09(19)
O1 C14 H14A 108.7
C8 C14 H14A 108.7
O1 C14 H14B 108.7
C8 C14 H14B 108.7
H14A C14 H14B 107.6
N1 C15 C16 114.2(2)
N1 C15 H15A 108.7
C16 C15 H15A 108.7
N1 C15 H15B 108.7
C16 C15 H15B 108.7
H15A C15 H15B 107.6
C17 C16 C15 125.1(3)
C17 C16 H16 117.4
C15 C16 H16 117.4
C16 C17 H17A 120.0
C16 C17 H17B 120.0
H17A C17 H17B 120.0
C23 C18 C19 119.7(2)
C23 C18 S1 120.3(2)
C19 C18 S1 119.98(19)
C20 C19 C18 119.2(2)
C20 C19 H19 120.4
C18 C19 H19 120.4
C19 C20 C21 122.3(3)
C19 C20 H20 118.8
C21 C20 H20 118.8
C22 C21 C20 117.2(3)
C22 C21 C24 120.4(3)
C20 C21 C24 122.4(3)
C21 C22 C23 121.8(3)
C21 C22 H22 119.1
C23 C22 H22 119.1
C18 C23 C22 119.7(3)
C18 C23 H23 120.2
C22 C23 H23 120.2
C21 C24 H24A 109.5
C21 C24 H24B 109.5
H24A C24 H24B 109.5
C21 C24 H24C 109.5
H24A C24 H24C 109.5
H24B C24 H24C 109.5

loop_
_geom_bond_atom_site_label_1
_geom_bond_atom_site_label_2
_geom_bond_distance
S1 O2 1.4260(18)
S1 O3 1.4265(17)
S1 N1 1.6324(19)
S1 C18 1.760(2)
O1 C13 1.422(3)
O1 C14 1.425(3)
N1 C13 1.455(3)
N1 C15 1.477(3)
C1 C6 1.375(3)
C1 C2 1.377(4)
C1 H1 0.9300
C2 C3 1.371(4)
C2 H2 0.9300
C3 C4 1.360(4)
C3 H3 0.9300
C4 C5 1.375(3)
C4 H4 0.9300
C5 C6 1.374(3)
C5 H5 0.9300
C6 C7 1.501(3)
C7 C8 1.338(3)
C7 C11 1.474(3)
C8 C14 1.497(3)
C8 C9 1.515(3)
C9 C10 1.490(4)
C9 H9A 0.9700
C9 H9B 0.9700
C10 H10A 0.9600
C10 H10B 0.9600
C10 H10C 0.9600
C11 C12 1.311(3)
C11 C13 1.510(3)
C12 H12A 0.9300
C12 H12B 0.9300
C13 H13 0.9800
C14 H14A 0.9700
C14 H14B 0.9700
C15 C16 1.485(4)
C15 H15A 0.9700
C15 H15B 0.9700
C16 C17 1.290(4)
C16 H16 0.9300
C17 H17A 0.9300
C17 H17B 0.9300
C18 C23 1.372(3)
C18 C19 1.383(3)
C19 C20 1.378(4)
C19 H19 0.9300
C20 C21 1.378(4)
C20 H20 0.9300
C21 C22 1.376(4)
C21 C24 1.500(4)
C22 C23 1.385(4)
C22 H22 0.9300
C23 H23 0.9300
C24 H24A 0.9600
C24 H24B 0.9600
C24 H24C 0.9600
